data_4084024
loop_
_publ_author_name
'Zhang, Yanlu'
'Cao, Yanchun'
'Leng, Xuebing'
'Chen, Changle'
'Huang, Zheng'

_publ_section_title
;
 Cationic Palladium(II) Complexes of Phosphine--Sulfonamide Ligands:
 Synthesis, Characterization, and Catalytic Ethylene Oligomerization
;
_journal_issue 14
_journal_name_full Organometallics
_journal_page_first 3738
_journal_paper_doi 10.1021/om5004094
_journal_volume 33
_journal_year 2014
_chemical_formula_sum 'C39 H50 Cl2 F6 N2 O2 P Pd S Sb'
_chemical_formula_weight 1054.89
_chemical_name_systematic
; 
 ? 
;
_space_group_IT_number 2
_symmetry_cell_setting triclinic
_symmetry_space_group_name_Hall '-P 1'
_symmetry_space_group_name_H-M 'P -1'
_atom_sites_solution_hydrogens geom
_atom_sites_solution_primary direct
_atom_sites_solution_secondary difmap
_audit_creation_method SHELXL-97
_cell_angle_alpha 102.435(2)
_cell_angle_beta 111.3100(10)
_cell_angle_gamma 99.4910(10)
_cell_formula_units_Z 2
_cell_length_a 12.0283(11)
_cell_length_b 12.8701(12)
_cell_length_c 16.2643(15)
_cell_measurement_reflns_used 9985
_cell_measurement_temperature 140(2)
_cell_measurement_theta_max 30.71
_cell_measurement_theta_min 2.43
_cell_volume 2207.3(4)
_computing_cell_refinement 'Bruker SAINT'
_computing_data_collection 'Bruker APEX2'
_computing_data_reduction 'Bruker SAINT'
_computing_molecular_graphics 'Bruker SHELXTL'
_computing_publication_material 'Bruker SHELXTL'
_computing_structure_refinement 'SHELXL-97 (Sheldrick, 2008)'
_computing_structure_solution 'SHELXS-97 (Sheldrick, 2008)'
_diffrn_ambient_temperature 140(2)
_diffrn_measured_fraction_theta_full 0.979
_diffrn_measured_fraction_theta_max 0.979
_diffrn_measurement_device_type 'Bruker APEX-II CCD'
_diffrn_measurement_method '\f and \w scans'
_diffrn_radiation_monochromator graphite
_diffrn_radiation_source 'fine-focus sealed tube'
_diffrn_radiation_type MoK\a
_diffrn_radiation_wavelength 0.71073
_diffrn_reflns_av_R_equivalents 0.0177
_diffrn_reflns_av_sigmaI/netI 0.0331
_diffrn_reflns_limit_h_max 17
_diffrn_reflns_limit_h_min -17
_diffrn_reflns_limit_k_max 18
_diffrn_reflns_limit_k_min -18
_diffrn_reflns_limit_l_max 23
_diffrn_reflns_limit_l_min -18
_diffrn_reflns_number 22259
_diffrn_reflns_theta_full 30.71
_diffrn_reflns_theta_max 30.71
_diffrn_reflns_theta_min 1.41
_exptl_absorpt_coefficient_mu 1.284
_exptl_absorpt_correction_T_max 0.7833
_exptl_absorpt_correction_T_min 0.7396
_exptl_absorpt_correction_type multi-scan
_exptl_absorpt_process_details sadabs
_exptl_crystal_colour colourless
_exptl_crystal_density_diffrn 1.587
_exptl_crystal_density_method 'not measured'
_exptl_crystal_description block
_exptl_crystal_F_000 1060
_exptl_crystal_size_max 0.25
_exptl_crystal_size_mid 0.23
_exptl_crystal_size_min 0.20
_refine_diff_density_max 3.503
_refine_diff_density_min -2.090
_refine_diff_density_rms 0.222
_refine_ls_extinction_method none
_refine_ls_goodness_of_fit_ref 1.071
_refine_ls_hydrogen_treatment constr
_refine_ls_matrix_type full
_refine_ls_number_parameters 499
_refine_ls_number_reflns 13481
_refine_ls_number_restraints 0
_refine_ls_restrained_S_all 1.071
_refine_ls_R_factor_all 0.0497
_refine_ls_R_factor_gt 0.0401
_refine_ls_shift/su_max 0.001
_refine_ls_shift/su_mean 0.000
_refine_ls_structure_factor_coef Fsqd
_refine_ls_weighting_details 'calc w=1/[\s^2^(Fo^2^)+(0.0852P)^2^+2.4556P] where P=(Fo^2^+2Fc^2^)/3'
_refine_ls_weighting_scheme calc
_refine_ls_wR_factor_gt 0.1190
_refine_ls_wR_factor_ref 0.1397
_reflns_number_gt 11597
_reflns_number_total 13481
_reflns_threshold_expression >2sigma(I)
_cod_data_source_file om5004094_si_003.cif
_cod_data_source_block mo_dm12708_0m
_cod_depositor_comments
;
The following automatic conversions were performed:

'_symmetry_cell_setting' value 'Triclinic' changed to 'triclinic'
according to
/usr/data/users/saulius/crontab/automatic-downloads/rss-feeds/ACS/lib/dictionaries/cif_core.dic
dictionary named 'cif_core.dic' version 2.4.2 from 2011-04-26.

Automatic conversion script
Id: cif_fix_values 2281 2013-09-26 08:29:07Z andrius 

 Adding full bibliography for 4084024.cif.
;
_cod_original_sg_symbol_H-M P-1
_cod_database_code 4084024

loop_
_symmetry_equiv_pos_as_xyz
'x, y, z'
'-x, -y, -z'

loop_
_atom_site_label
_atom_site_type_symbol
_atom_site_fract_x
_atom_site_fract_y
_atom_site_fract_z
_atom_site_U_iso_or_equiv
_atom_site_adp_type
_atom_site_occupancy
_atom_site_symmetry_multiplicity
_atom_site_calc_flag
_atom_site_refinement_flags
Pd1 Pd 0.847853(17) 0.779641(14) 0.260261(12) 0.01766(6) Uani 1 1 d .
S1 S 0.82023(6) 0.52531(5) 0.21420(4) 0.01936(12) Uani 1 1 d .
Sb1 Sb 0.57110(2) 0.97854(2) 0.793698(16) 0.03710(7) Uani 1 1 d .
F1 F 0.5231(3) 0.8759(3) 0.8487(3) 0.0719(9) Uani 1 1 d .
F2 F 0.4227(3) 1.0171(3) 0.7692(3) 0.0863(12) Uani 1 1 d .
F3 F 0.6178(3) 1.0761(3) 0.7347(2) 0.0806(11) Uani 1 1 d .
F4 F 0.7161(3) 0.9330(4) 0.8108(3) 0.0891(12) Uani 1 1 d .
F5 F 0.4935(3) 0.8694(3) 0.6781(2) 0.0742(9) Uani 1 1 d .
F6 F 0.6536(6) 1.0834(4) 0.9043(3) 0.145(2) Uani 1 1 d .
N1 N 0.8767(2) 0.82146(17) 0.14888(16) 0.0212(4) Uani 1 1 d .
N2 N 0.7934(2) 0.41275(18) 0.13650(16) 0.0237(4) Uani 1 1 d .
O1 O 0.7938(2) 0.60921(15) 0.16715(14) 0.0254(4) Uani 1 1 d .
O2 O 0.94036(18) 0.55076(16) 0.28867(14) 0.0244(4) Uani 1 1 d .
P1 P 0.82822(6) 0.73258(5) 0.37953(4) 0.01861(12) Uani 1 1 d .
C1 C 0.8954(3) 0.9420(2) 0.3328(2) 0.0264(5) Uani 1 1 d .
H1A H 0.9657 0.9821 0.3250 0.040 Uiso 1 1 calc R
H1B H 0.9186 0.9492 0.3985 0.040 Uiso 1 1 calc R
H1C H 0.8249 0.9727 0.3098 0.040 Uiso 1 1 calc R
C2 C 0.7663(2) 0.8168(2) 0.44737(19) 0.0232(5) Uani 1 1 d .
C3 C 0.8071(3) 0.8343(3) 0.5430(2) 0.0309(6) Uani 1 1 d .
H3 H 0.8707 0.8036 0.5743 0.037 Uiso 1 1 calc R
C4 C 0.7540(4) 0.8968(3) 0.5920(2) 0.0399(7) Uani 1 1 d .
H4 H 0.7803 0.9072 0.6565 0.048 Uiso 1 1 calc R
C5 C 0.6640(4) 0.9432(3) 0.5475(3) 0.0446(8) Uani 1 1 d .
H5 H 0.6293 0.9867 0.5814 0.054 Uiso 1 1 calc R
C6 C 0.6237(3) 0.9269(3) 0.4532(3) 0.0417(8) Uani 1 1 d .
H6 H 0.5613 0.9592 0.4228 0.050 Uiso 1 1 calc R
C7 C 0.6740(3) 0.8633(3) 0.4024(2) 0.0318(6) Uani 1 1 d .
H7 H 0.6454 0.8519 0.3376 0.038 Uiso 1 1 calc R
C8 C 0.9726(2) 0.7260(2) 0.46444(17) 0.0204(4) Uani 1 1 d .
C9 C 0.9777(3) 0.6456(2) 0.51017(19) 0.0263(5) Uani 1 1 d .
H9 H 0.9044 0.5911 0.4961 0.032 Uiso 1 1 calc R
C10 C 1.0903(3) 0.6450(3) 0.5764(2) 0.0337(6) Uani 1 1 d .
H10 H 1.0937 0.5895 0.6067 0.040 Uiso 1 1 calc R
C11 C 1.1968(3) 0.7249(3) 0.5981(2) 0.0375(7) Uani 1 1 d .
H11 H 1.2733 0.7241 0.6433 0.045 Uiso 1 1 calc R
C12 C 1.1926(3) 0.8066(3) 0.5542(2) 0.0371(7) Uani 1 1 d .
H12 H 1.2659 0.8623 0.5704 0.045 Uiso 1 1 calc R
C13 C 1.0812(3) 0.8068(2) 0.4864(2) 0.0274(5) Uani 1 1 d .
H13 H 1.0788 0.8614 0.4552 0.033 Uiso 1 1 calc R
C14 C 0.7205(2) 0.5944(2) 0.33876(18) 0.0214(4) Uani 1 1 d .
C15 C 0.7117(2) 0.5074(2) 0.26477(18) 0.0205(4) Uani 1 1 d .
C16 C 0.6213(3) 0.4083(2) 0.2312(2) 0.0260(5) Uani 1 1 d .
H16 H 0.6152 0.3520 0.1800 0.031 Uiso 1 1 calc R
C17 C 0.5391(3) 0.3911(2) 0.2722(2) 0.0312(6) Uani 1 1 d .
H17 H 0.4780 0.3226 0.2498 0.037 Uiso 1 1 calc R
C18 C 0.5466(3) 0.4733(3) 0.3449(2) 0.0330(6) Uani 1 1 d .
H18 H 0.4912 0.4615 0.3733 0.040 Uiso 1 1 calc R
C19 C 0.6354(3) 0.5744(2) 0.3773(2) 0.0286(5) Uani 1 1 d .
H19 H 0.6382 0.6311 0.4269 0.034 Uiso 1 1 calc R
C20 C 0.8449(3) 0.3244(2) 0.1710(2) 0.0269(5) Uani 1 1 d .
H20 H 0.8613 0.3429 0.2381 0.032 Uiso 1 1 calc R
C21 C 0.9682(3) 0.3223(2) 0.1657(2) 0.0303(6) Uani 1 1 d .
H21A H 1.0270 0.3965 0.1982 0.036 Uiso 1 1 calc R
H21B H 0.9562 0.3026 0.1002 0.036 Uiso 1 1 calc R
C22 C 1.0217(4) 0.2382(3) 0.2100(3) 0.0438(8) Uani 1 1 d .
H22A H 1.0994 0.2347 0.2029 0.053 Uiso 1 1 calc R
H22B H 1.0416 0.2623 0.2770 0.053 Uiso 1 1 calc R
C23 C 0.9309(5) 0.1243(3) 0.1659(3) 0.0486(10) Uani 1 1 d .
H23A H 0.9186 0.0964 0.1007 0.058 Uiso 1 1 calc R
H23B H 0.9656 0.0729 0.1988 0.058 Uiso 1 1 calc R
C24 C 0.8070(5) 0.1273(3) 0.1693(3) 0.0530(11) Uani 1 1 d .
H24A H 0.8180 0.1478 0.2345 0.064 Uiso 1 1 calc R
H24B H 0.7486 0.0528 0.1373 0.064 Uiso 1 1 calc R
C25 C 0.7521(4) 0.2102(2) 0.1235(3) 0.0410(8) Uani 1 1 d .
H25A H 0.7345 0.1870 0.0569 0.049 Uiso 1 1 calc R
H25B H 0.6734 0.2131 0.1292 0.049 Uiso 1 1 calc R
C26 C 0.7472(3) 0.4022(2) 0.03509(18) 0.0248(5) Uani 1 1 d .
H26 H 0.7371 0.3233 0.0033 0.030 Uiso 1 1 calc R
C27 C 0.6191(3) 0.4216(3) -0.0052(2) 0.0332(6) Uani 1 1 d .
H27A H 0.6240 0.5001 0.0208 0.040 Uiso 1 1 calc R
H27B H 0.5614 0.3757 0.0118 0.040 Uiso 1 1 calc R
C28 C 0.5703(3) 0.3916(4) -0.1113(3) 0.0462(9) Uani 1 1 d .
H28A H 0.5587 0.3117 -0.1375 0.055 Uiso 1 1 calc R
H28B H 0.4889 0.4076 -0.1369 0.055 Uiso 1 1 calc R
C29 C 0.6612(4) 0.4578(4) -0.1389(3) 0.0502(10) Uani 1 1 d .
H29A H 0.6304 0.4349 -0.2071 0.060 Uiso 1 1 calc R
H29B H 0.6666 0.5373 -0.1177 0.060 Uiso 1 1 calc R
C30 C 0.7893(4) 0.4398(4) -0.0967(2) 0.0451(9) Uani 1 1 d .
H30A H 0.8470 0.4855 -0.1137 0.054 Uiso 1 1 calc R
H30B H 0.7852 0.3614 -0.1220 0.054 Uiso 1 1 calc R
C31 C 0.8385(3) 0.4706(3) 0.0092(2) 0.0322(6) Uani 1 1 d .
H31A H 0.9204 0.4558 0.0352 0.039 Uiso 1 1 calc R
H31B H 0.8483 0.5502 0.0353 0.039 Uiso 1 1 calc R
C32 C 0.6577(3) 0.8146(3) 0.0824(3) 0.0363(7) Uani 1 1 d .
H32A H 0.6286 0.7390 0.0828 0.055 Uiso 1 1 calc R
H32B H 0.5977 0.8280 0.0287 0.055 Uiso 1 1 calc R
H32C H 0.6663 0.8670 0.1392 0.055 Uiso 1 1 calc R
C33 C 0.7810(3) 0.8294(2) 0.0767(2) 0.0273(5) Uani 1 1 d .
C34 C 0.7956(4) 0.8492(3) 0.0003(2) 0.0427(8) Uani 1 1 d .
H34 H 0.7272 0.8543 -0.0499 0.051 Uiso 1 1 calc R
C35 C 0.9104(5) 0.8613(4) -0.0020(3) 0.0502(10) Uani 1 1 d .
H35 H 0.9222 0.8765 -0.0533 0.060 Uiso 1 1 calc R
C36 C 1.0084(4) 0.8514(3) 0.0711(3) 0.0449(9) Uani 1 1 d .
H36 H 1.0879 0.8590 0.0703 0.054 Uiso 1 1 calc R
C37 C 0.9888(3) 0.8298(2) 0.1460(2) 0.0291(6) Uani 1 1 d .
C38 C 1.0895(3) 0.8134(3) 0.2255(3) 0.0408(8) Uani 1 1 d .
H38A H 1.0943 0.8594 0.2838 0.061 Uiso 1 1 calc R
H38B H 1.1688 0.8346 0.2211 0.061 Uiso 1 1 calc R
H38C H 1.0712 0.7356 0.2234 0.061 Uiso 1 1 calc R
C39 C 0.2393(5) 0.6131(5) 0.3819(7) 0.101(3) Uani 1 1 d .
H39A H 0.1779 0.6015 0.3182 0.121 Uiso 1 1 calc R
H39B H 0.2039 0.6446 0.4246 0.121 Uiso 1 1 calc R
Cl1 Cl 0.25400(14) 0.48360(16) 0.39376(13) 0.0822(4) Uani 1 1 d .
Cl2 Cl 0.3664(2) 0.70818(17) 0.4009(2) 0.1242(9) Uani 1 1 d .

loop_
_atom_site_aniso_label
_atom_site_aniso_U_11
_atom_site_aniso_U_22
_atom_site_aniso_U_33
_atom_site_aniso_U_23
_atom_site_aniso_U_13
_atom_site_aniso_U_12
Pd1 0.01962(9) 0.01519(9) 0.01755(9) 0.00542(6) 0.00688(7) 0.00430(6)
S1 0.0226(3) 0.0146(2) 0.0190(3) 0.00319(19) 0.0088(2) 0.00239(19)
Sb1 0.03044(11) 0.04455(13) 0.03352(12) 0.01615(10) 0.01048(9) 0.00346(9)
F1 0.0632(17) 0.089(2) 0.099(2) 0.068(2) 0.0468(18) 0.0295(16)
F2 0.096(2) 0.122(3) 0.116(3) 0.080(3) 0.079(2) 0.080(2)
F3 0.0654(19) 0.098(2) 0.074(2) 0.052(2) 0.0226(16) -0.0088(17)
F4 0.0434(15) 0.162(4) 0.090(2) 0.076(3) 0.0290(16) 0.048(2)
F5 0.0727(19) 0.0689(19) 0.0505(16) -0.0070(14) 0.0117(14) 0.0058(15)
F6 0.205(6) 0.111(4) 0.046(2) -0.024(2) 0.032(3) -0.029(4)
N1 0.0252(10) 0.0152(8) 0.0241(10) 0.0065(7) 0.0116(8) 0.0033(7)
N2 0.0335(12) 0.0162(9) 0.0204(10) 0.0028(7) 0.0121(9) 0.0052(8)
O1 0.0379(11) 0.0156(8) 0.0222(9) 0.0057(7) 0.0129(8) 0.0046(7)
O2 0.0217(8) 0.0240(9) 0.0225(9) 0.0013(7) 0.0078(7) 0.0036(7)
P1 0.0212(3) 0.0172(3) 0.0170(3) 0.0050(2) 0.0074(2) 0.0053(2)
C1 0.0342(14) 0.0155(10) 0.0282(13) 0.0042(9) 0.0133(11) 0.0054(9)
C2 0.0245(11) 0.0219(11) 0.0238(12) 0.0054(9) 0.0110(10) 0.0069(9)
C3 0.0345(14) 0.0332(14) 0.0257(13) 0.0034(11) 0.0144(11) 0.0134(12)
C4 0.0456(18) 0.0470(18) 0.0285(15) 0.0004(13) 0.0215(14) 0.0163(15)
C5 0.0438(19) 0.0478(19) 0.050(2) 0.0054(16) 0.0310(17) 0.0180(16)
C6 0.0356(16) 0.051(2) 0.054(2) 0.0189(17) 0.0263(16) 0.0259(15)
C7 0.0304(14) 0.0390(15) 0.0349(15) 0.0152(12) 0.0174(12) 0.0175(12)
C8 0.0238(11) 0.0190(10) 0.0162(10) 0.0037(8) 0.0062(9) 0.0072(9)
C9 0.0344(14) 0.0232(11) 0.0214(11) 0.0086(9) 0.0098(10) 0.0098(10)
C10 0.0453(17) 0.0282(13) 0.0220(13) 0.0087(10) 0.0054(12) 0.0143(12)
C11 0.0345(15) 0.0387(16) 0.0284(14) 0.0098(12) -0.0011(12) 0.0148(13)
C12 0.0271(14) 0.0362(16) 0.0354(16) 0.0090(13) 0.0013(12) 0.0055(12)
C13 0.0251(12) 0.0249(12) 0.0275(13) 0.0086(10) 0.0058(10) 0.0051(10)
C14 0.0221(11) 0.0204(10) 0.0222(11) 0.0075(9) 0.0092(9) 0.0051(9)
C15 0.0194(10) 0.0194(10) 0.0216(11) 0.0061(8) 0.0080(9) 0.0039(8)
C16 0.0247(12) 0.0201(11) 0.0291(13) 0.0061(10) 0.0088(10) 0.0027(9)
C17 0.0257(13) 0.0250(12) 0.0406(16) 0.0094(11) 0.0138(12) 0.0017(10)
C18 0.0310(14) 0.0333(14) 0.0408(16) 0.0122(12) 0.0226(13) 0.0046(11)
C19 0.0283(13) 0.0295(13) 0.0301(13) 0.0076(11) 0.0161(11) 0.0058(10)
C20 0.0438(16) 0.0164(10) 0.0251(12) 0.0070(9) 0.0192(12) 0.0078(10)
C21 0.0398(15) 0.0241(12) 0.0296(14) 0.0096(10) 0.0155(12) 0.0108(11)
C22 0.063(2) 0.0353(16) 0.0402(18) 0.0164(14) 0.0210(17) 0.0263(16)
C23 0.080(3) 0.0277(15) 0.063(2) 0.0197(16) 0.048(2) 0.0269(17)
C24 0.094(3) 0.0206(13) 0.078(3) 0.0207(16) 0.067(3) 0.0208(17)
C25 0.057(2) 0.0171(12) 0.057(2) 0.0048(12) 0.0378(18) 0.0034(12)
C26 0.0235(11) 0.0279(12) 0.0182(11) 0.0031(9) 0.0073(9) 0.0025(9)
C27 0.0217(12) 0.0442(17) 0.0265(13) 0.0042(12) 0.0073(11) 0.0052(11)
C28 0.0275(15) 0.069(3) 0.0287(16) 0.0071(16) 0.0017(13) 0.0120(16)
C29 0.0422(19) 0.079(3) 0.0281(16) 0.0217(18) 0.0081(15) 0.0199(19)
C30 0.0399(18) 0.077(3) 0.0280(15) 0.0231(17) 0.0187(14) 0.0195(18)
C31 0.0241(12) 0.0500(18) 0.0260(13) 0.0179(12) 0.0112(11) 0.0081(12)
C32 0.0251(13) 0.0375(16) 0.0395(17) 0.0165(13) 0.0042(12) 0.0057(12)
C33 0.0332(14) 0.0204(11) 0.0249(12) 0.0058(9) 0.0102(11) 0.0039(10)
C34 0.060(2) 0.0419(18) 0.0244(14) 0.0156(13) 0.0146(15) 0.0093(16)
C35 0.074(3) 0.049(2) 0.0390(19) 0.0170(16) 0.037(2) 0.0107(19)
C36 0.057(2) 0.0407(18) 0.053(2) 0.0118(16) 0.0433(19) 0.0080(16)
C37 0.0315(14) 0.0225(12) 0.0366(15) 0.0050(10) 0.0208(12) 0.0051(10)
C38 0.0268(14) 0.0431(18) 0.052(2) 0.0101(15) 0.0165(14) 0.0116(13)
C39 0.051(3) 0.064(3) 0.172(8) -0.003(4) 0.052(4) 0.012(3)
Cl1 0.0569(7) 0.1028(12) 0.0982(11) 0.0515(10) 0.0338(7) 0.0183(7)
Cl2 0.0897(12) 0.0784(11) 0.212(3) 0.0137(14) 0.0944(16) 0.0064(9)

loop_
_atom_type_symbol
_atom_type_description
_atom_type_scat_dispersion_real
_atom_type_scat_dispersion_imag
_atom_type_scat_source
C C 0.0033 0.0016 'International Tables Vol C Tables 4.2.6.8 and 6.1.1.4'
H H 0.0000 0.0000 'International Tables Vol C Tables 4.2.6.8 and 6.1.1.4'
N N 0.0061 0.0033 'International Tables Vol C Tables 4.2.6.8 and 6.1.1.4'
O O 0.0106 0.0060 'International Tables Vol C Tables 4.2.6.8 and 6.1.1.4'
F F 0.0171 0.0103 'International Tables Vol C Tables 4.2.6.8 and 6.1.1.4'
P P 0.1023 0.0942 'International Tables Vol C Tables 4.2.6.8 and 6.1.1.4'
S S 0.1246 0.1234 'International Tables Vol C Tables 4.2.6.8 and 6.1.1.4'
Pd Pd -0.9988 1.0072 'International Tables Vol C Tables 4.2.6.8 and 6.1.1.4'
Sb Sb -0.5866 1.5461 'International Tables Vol C Tables 4.2.6.8 and 6.1.1.4'
Cl Cl 0.1484 0.1585 'International Tables Vol C Tables 4.2.6.8 and 6.1.1.4'

loop_
_geom_angle_atom_site_label_1
_geom_angle_atom_site_label_2
_geom_angle_atom_site_label_3
_geom_angle
C1 Pd1 N1 91.04(10)
C1 Pd1 O1 173.44(10)
N1 Pd1 O1 82.64(8)
C1 Pd1 P1 89.93(9)
N1 Pd1 P1 176.52(6)
O1 Pd1 P1 96.49(5)
O2 S1 O1 117.11(12)
O2 S1 N2 111.32(12)
O1 S1 N2 107.23(12)
O2 S1 C15 105.71(12)
O1 S1 C15 106.40(12)
N2 S1 C15 108.73(12)
F6 Sb1 F2 94.6(3)
F6 Sb1 F3 90.6(2)
F2 Sb1 F3 90.11(16)
F6 Sb1 F1 91.6(2)
F2 Sb1 F1 90.56(14)
F3 Sb1 F1 177.66(18)
F6 Sb1 F4 89.1(3)
F2 Sb1 F4 176.33(19)
F3 Sb1 F4 89.57(17)
F1 Sb1 F4 89.62(15)
F6 Sb1 F5 176.9(3)
F2 Sb1 F5 88.26(18)
F3 Sb1 F5 88.10(17)
F1 Sb1 F5 89.68(17)
F4 Sb1 F5 88.08(18)
C33 N1 C37 119.7(3)
C33 N1 Pd1 120.29(19)
C37 N1 Pd1 119.7(2)
C20 N2 C26 119.5(2)
C20 N2 S1 115.73(18)
C26 N2 S1 123.29(19)
S1 O1 Pd1 114.92(11)
C8 P1 C2 104.19(12)
C8 P1 C14 106.34(12)
C2 P1 C14 103.22(12)
C8 P1 Pd1 113.31(9)
C2 P1 Pd1 118.58(9)
C14 P1 Pd1 110.10(9)
Pd1 C1 H1A 109.5
Pd1 C1 H1B 109.5
H1A C1 H1B 109.5
Pd1 C1 H1C 109.5
H1A C1 H1C 109.5
H1B C1 H1C 109.5
C7 C2 C3 119.5(3)
C7 C2 P1 118.7(2)
C3 C2 P1 121.8(2)
C4 C3 C2 119.8(3)
C4 C3 H3 120.1
C2 C3 H3 120.1
C5 C4 C3 120.4(3)
C5 C4 H4 119.8
C3 C4 H4 119.8
C4 C5 C6 120.1(3)
C4 C5 H5 120.0
C6 C5 H5 120.0
C5 C6 C7 120.6(3)
C5 C6 H6 119.7
C7 C6 H6 119.7
C2 C7 C6 119.6(3)
C2 C7 H7 120.2
C6 C7 H7 120.2
C9 C8 C13 119.5(2)
C9 C8 P1 122.0(2)
C13 C8 P1 118.5(2)
C10 C9 C8 120.1(3)
C10 C9 H9 120.0
C8 C9 H9 120.0
C11 C10 C9 120.2(3)
C11 C10 H10 119.9
C9 C10 H10 119.9
C10 C11 C12 120.3(3)
C10 C11 H11 119.9
C12 C11 H11 119.9
C11 C12 C13 120.1(3)
C11 C12 H12 119.9
C13 C12 H12 119.9
C12 C13 C8 119.7(3)
C12 C13 H13 120.1
C8 C13 H13 120.1
C19 C14 C15 116.8(2)
C19 C14 P1 119.4(2)
C15 C14 P1 123.6(2)
C16 C15 C14 121.3(2)
C16 C15 S1 119.3(2)
C14 C15 S1 119.39(19)
C15 C16 C17 120.2(3)
C15 C16 H16 119.9
C17 C16 H16 119.9
C18 C17 C16 119.8(3)
C18 C17 H17 120.1
C16 C17 H17 120.1
C17 C18 C19 120.3(3)
C17 C18 H18 119.9
C19 C18 H18 119.9
C18 C19 C14 121.7(3)
C18 C19 H19 119.2
C14 C19 H19 119.2
N2 C20 C21 112.7(2)
N2 C20 C25 112.4(3)
C21 C20 C25 111.3(2)
N2 C20 H20 106.6
C21 C20 H20 106.6
C25 C20 H20 106.7
C20 C21 C22 110.3(3)
C20 C21 H21A 109.6
C22 C21 H21A 109.6
C20 C21 H21B 109.6
C22 C21 H21B 109.6
H21A C21 H21B 108.1
C23 C22 C21 111.3(3)
C23 C22 H22A 109.4
C21 C22 H22A 109.4
C23 C22 H22B 109.4
C21 C22 H22B 109.4
H22A C22 H22B 108.0
C24 C23 C22 111.2(3)
C24 C23 H23A 109.4
C22 C23 H23A 109.4
C24 C23 H23B 109.4
C22 C23 H23B 109.4
H23A C23 H23B 108.0
C23 C24 C25 111.6(3)
C23 C24 H24A 109.3
C25 C24 H24A 109.3
C23 C24 H24B 109.3
C25 C24 H24B 109.3
H24A C24 H24B 108.0
C20 C25 C24 109.0(3)
C20 C25 H25A 109.9
C24 C25 H25A 109.9
C20 C25 H25B 109.9
C24 C25 H25B 109.9
H25A C25 H25B 108.3
N2 C26 C27 113.2(2)
N2 C26 C31 114.2(2)
C27 C26 C31 111.2(3)
N2 C26 H26 105.8
C27 C26 H26 105.8
C31 C26 H26 105.8
C26 C27 C28 109.8(3)
C26 C27 H27A 109.7
C28 C27 H27A 109.7
C26 C27 H27B 109.7
C28 C27 H27B 109.7
H27A C27 H27B 108.2
C29 C28 C27 110.5(3)
C29 C28 H28A 109.6
C27 C28 H28A 109.6
C29 C28 H28B 109.6
C27 C28 H28B 109.6
H28A C28 H28B 108.1
C30 C29 C28 111.1(3)
C30 C29 H29A 109.4
C28 C29 H29A 109.4
C30 C29 H29B 109.4
C28 C29 H29B 109.4
H29A C29 H29B 108.0
C29 C30 C31 111.0(3)
C29 C30 H30A 109.4
C31 C30 H30A 109.4
C29 C30 H30B 109.4
C31 C30 H30B 109.4
H30A C30 H30B 108.0
C26 C31 C30 109.2(3)
C26 C31 H31A 109.8
C30 C31 H31A 109.8
C26 C31 H31B 109.8
C30 C31 H31B 109.8
H31A C31 H31B 108.3
C33 C32 H32A 109.5
C33 C32 H32B 109.5
H32A C32 H32B 109.5
C33 C32 H32C 109.5
H32A C32 H32C 109.5
H32B C32 H32C 109.5
N1 C33 C34 121.4(3)
N1 C33 C32 117.1(3)
C34 C33 C32 121.4(3)
C35 C34 C33 119.3(4)
C35 C34 H34 120.3
C33 C34 H34 120.3
C34 C35 C36 119.5(3)
C34 C35 H35 120.2
C36 C35 H35 120.2
C35 C36 C37 119.0(3)
C35 C36 H36 120.5
C37 C36 H36 120.5
N1 C37 C36 121.0(3)
N1 C37 C38 117.3(3)
C36 C37 C38 121.7(3)
C37 C38 H38A 109.5
C37 C38 H38B 109.5
H38A C38 H38B 109.5
C37 C38 H38C 109.5
H38A C38 H38C 109.5
H38B C38 H38C 109.5
Cl2 C39 Cl1 118.4(4)
Cl2 C39 H39A 107.7
Cl1 C39 H39A 107.7
Cl2 C39 H39B 107.7
Cl1 C39 H39B 107.7
H39A C39 H39B 107.1

loop_
_geom_bond_atom_site_label_1
_geom_bond_atom_site_label_2
_geom_bond_distance
Pd1 C1 2.034(3)
Pd1 N1 2.123(2)
Pd1 O1 2.2160(19)
Pd1 P1 2.2310(7)
S1 O2 1.436(2)
S1 O1 1.464(2)
S1 N2 1.600(2)
S1 C15 1.788(3)
Sb1 F6 1.805(4)
Sb1 F2 1.858(3)
Sb1 F3 1.868(3)
Sb1 F1 1.874(3)
Sb1 F4 1.875(3)
Sb1 F5 1.880(3)
N1 C33 1.349(4)
N1 C37 1.353(4)
N2 C20 1.499(4)
N2 C26 1.503(3)
P1 C8 1.812(3)
P1 C2 1.815(3)
P1 C14 1.842(3)
C1 H1A 0.9800
C1 H1B 0.9800
C1 H1C 0.9800
C2 C7 1.394(4)
C2 C3 1.403(4)
C3 C4 1.398(4)
C3 H3 0.9500
C4 C5 1.372(6)
C4 H4 0.9500
C5 C6 1.386(6)
C5 H5 0.9500
C6 C7 1.397(4)
C6 H6 0.9500
C7 H7 0.9500
C8 C9 1.396(4)
C8 C13 1.403(4)
C9 C10 1.393(4)
C9 H9 0.9500
C10 C11 1.379(5)
C10 H10 0.9500
C11 C12 1.391(5)
C11 H11 0.9500
C12 C13 1.392(4)
C12 H12 0.9500
C13 H13 0.9500
C14 C19 1.398(4)
C14 C15 1.414(4)
C15 C16 1.385(3)
C16 C17 1.394(4)
C16 H16 0.9500
C17 C18 1.370(5)
C17 H17 0.9500
C18 C19 1.396(4)
C18 H18 0.9500
C19 H19 0.9500
C20 C21 1.520(4)
C20 C25 1.532(4)
C20 H20 1.0000
C21 C22 1.527(4)
C21 H21A 0.9900
C21 H21B 0.9900
C22 C23 1.519(6)
C22 H22A 0.9900
C22 H22B 0.9900
C23 C24 1.517(6)
C23 H23A 0.9900
C23 H23B 0.9900
C24 C25 1.532(6)
C24 H24A 0.9900
C24 H24B 0.9900
C25 H25A 0.9900
C25 H25B 0.9900
C26 C27 1.527(4)
C26 C31 1.527(4)
C26 H26 1.0000
C27 C28 1.541(5)
C27 H27A 0.9900
C27 H27B 0.9900
C28 C29 1.529(6)
C28 H28A 0.9900
C28 H28B 0.9900
C29 C30 1.522(5)
C29 H29A 0.9900
C29 H29B 0.9900
C30 C31 1.537(5)
C30 H30A 0.9900
C30 H30B 0.9900
C31 H31A 0.9900
C31 H31B 0.9900
C32 C33 1.503(5)
C32 H32A 0.9800
C32 H32B 0.9800
C32 H32C 0.9800
C33 C34 1.385(4)
C34 C35 1.380(6)
C34 H34 0.9500
C35 C36 1.384(7)
C35 H35 0.9500
C36 C37 1.397(5)
C36 H36 0.9500
C37 C38 1.499(5)
C38 H38A 0.9800
C38 H38B 0.9800
C38 H38C 0.9800
C39 Cl2 1.674(6)
C39 Cl1 1.749(7)
C39 H39A 0.9900
C39 H39B 0.9900

loop_
_geom_torsion_atom_site_label_1
_geom_torsion_atom_site_label_2
_geom_torsion_atom_site_label_3
_geom_torsion_atom_site_label_4
_geom_torsion
C1 Pd1 N1 C33 -94.3(2)
O1 Pd1 N1 C33 83.9(2)
P1 Pd1 N1 C33 159.5(9)
C1 Pd1 N1 C37 92.0(2)
O1 Pd1 N1 C37 -89.8(2)
P1 Pd1 N1 C37 -14.2(11)
O2 S1 N2 C20 35.6(2)
O1 S1 N2 C20 164.9(2)
C15 S1 N2 C20 -80.5(2)
O2 S1 N2 C26 -130.4(2)
O1 S1 N2 C26 -1.1(3)
C15 S1 N2 C26 113.6(2)
O2 S1 O1 Pd1 -45.99(17)
N2 S1 O1 Pd1 -171.89(12)
C15 S1 O1 Pd1 71.90(14)
C1 Pd1 O1 S1 164.3(8)
N1 Pd1 O1 S1 148.66(14)
P1 Pd1 O1 S1 -27.95(13)
C1 Pd1 P1 C8 -86.22(12)
N1 Pd1 P1 C8 20.0(10)
O1 Pd1 P1 C8 95.17(10)
C1 Pd1 P1 C2 36.38(13)
N1 Pd1 P1 C2 142.6(10)
O1 Pd1 P1 C2 -142.24(12)
C1 Pd1 P1 C14 154.84(12)
N1 Pd1 P1 C14 -99.0(10)
O1 Pd1 P1 C14 -23.77(11)
C8 P1 C2 C7 162.6(2)
C14 P1 C2 C7 -86.4(3)
Pd1 P1 C2 C7 35.6(3)
C8 P1 C2 C3 -18.7(3)
C14 P1 C2 C3 92.3(3)
Pd1 P1 C2 C3 -145.7(2)
C7 C2 C3 C4 0.8(5)
P1 C2 C3 C4 -177.9(3)
C2 C3 C4 C5 -1.4(6)
C3 C4 C5 C6 1.1(6)
C4 C5 C6 C7 -0.1(6)
C3 C2 C7 C6 0.2(5)
P1 C2 C7 C6 178.9(3)
C5 C6 C7 C2 -0.6(6)
C2 P1 C8 C9 87.5(2)
C14 P1 C8 C9 -21.2(2)
Pd1 P1 C8 C9 -142.3(2)
C2 P1 C8 C13 -90.5(2)
C14 P1 C8 C13 160.9(2)
Pd1 P1 C8 C13 39.8(2)
C13 C8 C9 C10 -0.7(4)
P1 C8 C9 C10 -178.6(2)
C8 C9 C10 C11 1.0(5)
C9 C10 C11 C12 0.0(5)
C10 C11 C12 C13 -1.4(6)
C11 C12 C13 C8 1.7(5)
C9 C8 C13 C12 -0.7(4)
P1 C8 C13 C12 177.3(2)
C8 P1 C14 C19 97.4(2)
C2 P1 C14 C19 -11.9(3)
Pd1 P1 C14 C19 -139.5(2)
C8 P1 C14 C15 -87.5(2)
C2 P1 C14 C15 163.2(2)
Pd1 P1 C14 C15 35.6(2)
C19 C14 C15 C16 1.3(4)
P1 C14 C15 C16 -173.9(2)
C19 C14 C15 S1 -178.1(2)
P1 C14 C15 S1 6.6(3)
O2 S1 C15 C16 -122.1(2)
O1 S1 C15 C16 112.7(2)
N2 S1 C15 C16 -2.5(3)
O2 S1 C15 C14 57.4(2)
O1 S1 C15 C14 -67.8(2)
N2 S1 C15 C14 177.0(2)
C14 C15 C16 C17 -2.2(4)
S1 C15 C16 C17 177.3(2)
C15 C16 C17 C18 1.2(5)
C16 C17 C18 C19 0.6(5)
C17 C18 C19 C14 -1.4(5)
C15 C14 C19 C18 0.4(4)
P1 C14 C19 C18 175.9(2)
C26 N2 C20 C21 69.4(3)
S1 N2 C20 C21 -97.2(2)
C26 N2 C20 C25 -57.4(3)
S1 N2 C20 C25 136.1(2)
N2 C20 C21 C22 174.7(2)
C25 C20 C21 C22 -57.9(4)
C20 C21 C22 C23 55.9(4)
C21 C22 C23 C24 -55.1(5)
C22 C23 C24 C25 56.2(5)
N2 C20 C25 C24 -174.5(3)
C21 C20 C25 C24 58.0(3)
C23 C24 C25 C20 -56.9(4)
C20 N2 C26 C27 131.2(3)
S1 N2 C26 C27 -63.3(3)
C20 N2 C26 C31 -100.1(3)
S1 N2 C26 C31 65.4(3)
N2 C26 C27 C28 -171.2(3)
C31 C26 C27 C28 58.6(4)
C26 C27 C28 C29 -56.6(4)
C27 C28 C29 C30 56.4(5)
C28 C29 C30 C31 -57.1(5)
N2 C26 C31 C30 171.7(3)
C27 C26 C31 C30 -58.6(4)
C29 C30 C31 C26 57.5(4)
C37 N1 C33 C34 -1.9(4)
Pd1 N1 C33 C34 -175.6(2)
C37 N1 C33 C32 177.5(3)
Pd1 N1 C33 C32 3.8(3)
N1 C33 C34 C35 -0.2(5)
C32 C33 C34 C35 -179.5(3)
C33 C34 C35 C36 1.3(6)
C34 C35 C36 C37 -0.4(6)
C33 N1 C37 C36 2.8(4)
Pd1 N1 C37 C36 176.5(2)
C33 N1 C37 C38 -176.3(3)
Pd1 N1 C37 C38 -2.6(3)
C35 C36 C37 N1 -1.6(5)
C35 C36 C37 C38 177.4(3)
